data_4309611
loop_
_publ_author_name
'Yu-Bin Dong'
'Qiang Zhang'
'Le Wang'
'Jian-Ping Ma'
'Ru-Qi Huang'
'Da-Zhong Shen'
'De-Zhan Chen'

_publ_section_title
;
Organometallic Coordination Polymers Generated from Bent
Bis(acetylenylphenyl)oxadiazole Ligands and Ag(I) Salts
;
_journal_name_full 'Inorganic Chemistry'
_journal_page_first 6591
_journal_page_last 6608
_journal_paper_doi 10.1021/ic0508223
_journal_volume 44
_journal_year 2005
_chemical_formula_sum 'C44 H32 Ag2 Cl2 N4 O11'
_chemical_formula_weight 1079.38
_chemical_name_systematic
; 
 ? 
;
_space_group_IT_number 14
_symmetry_cell_setting monoclinic
_symmetry_space_group_name_Hall '-P 2ybc'
_symmetry_space_group_name_H-M 'P 1 21/c 1'
_atom_sites_solution_hydrogens geom
_atom_sites_solution_primary direct
_atom_sites_solution_secondary difmap
_audit_creation_method SHELXL-97
_cell_angle_alpha 90.00
_cell_angle_beta 97.71
_cell_angle_gamma 90.00
_cell_formula_units_Z 4
_cell_length_a 8.1460(10)
_cell_length_b 17.326(2)
_cell_length_c 30.345(4)
_cell_measurement_temperature 293(2)
_cell_volume 4244.1(9)
_computing_cell_refinement 'Bruker SMART'
_computing_data_collection 'Bruker SMART'
_computing_data_reduction 'Bruker SAINT'
_computing_molecular_graphics 'Bruker SHELXTL'
_computing_publication_material 'Bruker SHELXTL'
_computing_structure_refinement 'SHELXL-97 (Sheldrick, 1997)'
_computing_structure_solution 'SHELXS-97 (Sheldrick, 1990)'
_diffrn_ambient_temperature 293(2)
_diffrn_measured_fraction_theta_full 0.994
_diffrn_measured_fraction_theta_max 0.994
_diffrn_measurement_device_type 'CCD area detector'
_diffrn_measurement_method 'phi and omega scans'
_diffrn_radiation_monochromator graphite
_diffrn_radiation_source 'fine-focus sealed tube'
_diffrn_radiation_type MoK\a
_diffrn_radiation_wavelength 0.71073
_diffrn_reflns_av_R_equivalents 0.0294
_diffrn_reflns_av_sigmaI/netI 0.0323
_diffrn_reflns_limit_h_max 9
_diffrn_reflns_limit_h_min -10
_diffrn_reflns_limit_k_max 21
_diffrn_reflns_limit_k_min -20
_diffrn_reflns_limit_l_max 32
_diffrn_reflns_limit_l_min -37
_diffrn_reflns_number 23154
_diffrn_reflns_theta_full 26.00
_diffrn_reflns_theta_max 26.00
_diffrn_reflns_theta_min 1.79
_exptl_absorpt_coefficient_mu 1.116
_exptl_absorpt_correction_T_max 0.8777
_exptl_absorpt_correction_T_min 0.4333
_exptl_absorpt_correction_type multi-scan
_exptl_absorpt_process_details sadabs
_exptl_crystal_colour colourless
_exptl_crystal_density_diffrn 1.689
_exptl_crystal_density_method 'not measured'
_exptl_crystal_description bar
_exptl_crystal_F_000 2160
_exptl_crystal_size_max 0.90
_exptl_crystal_size_mid 0.21
_exptl_crystal_size_min 0.12
_refine_diff_density_max 0.885
_refine_diff_density_min -0.602
_refine_diff_density_rms 0.088
_refine_ls_extinction_method none
_refine_ls_goodness_of_fit_ref 1.054
_refine_ls_hydrogen_treatment mixed
_refine_ls_matrix_type full
_refine_ls_number_parameters 538
_refine_ls_number_reflns 8288
_refine_ls_number_restraints 16
_refine_ls_restrained_S_all 1.057
_refine_ls_R_factor_all 0.0469
_refine_ls_R_factor_gt 0.0393
_refine_ls_shift/su_max 0.004
_refine_ls_shift/su_mean 0.000
_refine_ls_structure_factor_coef Fsqd
_refine_ls_weighting_details 'calc w=1/[\s^2^(Fo^2^)+(0.0635P)^2^+2.2687P] where P=(Fo^2^+2Fc^2^)/3'
_refine_ls_weighting_scheme calc
_refine_ls_wR_factor_gt 0.1078
_refine_ls_wR_factor_ref 0.1117
_reflns_number_gt 7066
_reflns_number_total 8288
_reflns_threshold_expression >2sigma(I)
_cod_data_source_file ic0508223si20050521_042346_7.cif
_cod_data_source_block 7
_cod_depositor_comments
;
The following automatic conversions were performed:
'_symmetry_cell_setting' value 'Monoclinic' changed to 'monoclinic'
according to '/home/saulius/struct/CIF-dictionaries/cif_core.dic'
dictionary named 'cif_core.dic' version 2.4.1 from 2010-06-29.

Automatic conversion script
Id: cif_fix_enum 1527 2010-12-29 10:47:43Z saulius 
;
_cod_original_cell_volume 4244.0(9)
_cod_database_code 4309611

loop_
_symmetry_equiv_pos_as_xyz
'x, y, z'
'-x, y+1/2, -z+1/2'
'-x, -y, -z'
'x, -y-1/2, z-1/2'

loop_
_atom_site_label
_atom_site_type_symbol
_atom_site_fract_x
_atom_site_fract_y
_atom_site_fract_z
_atom_site_U_iso_or_equiv
_atom_site_adp_type
_atom_site_occupancy
_atom_site_symmetry_multiplicity
_atom_site_calc_flag
_atom_site_refinement_flags
_atom_site_disorder_assembly
_atom_site_disorder_group
Ag1 Ag 0.10315(3) 1.085176(14) 0.141771(9) 0.04460(10) Uani 1 1 d . . .
Ag2 Ag 0.07609(3) 0.868762(14) 0.144747(8) 0.04225(10) Uani 1 1 d . . .
N1 N 0.3085(3) 1.00883(15) 0.11697(9) 0.0364(6) Uani 1 1 d . . .
N2 N 0.2973(3) 0.92874(15) 0.11745(9) 0.0365(6) Uani 1 1 d . . .
N3 N 0.1209(3) 1.01877(13) 0.20894(9) 0.0336(6) Uani 1 1 d . . .
N4 N 0.1129(3) 0.93777(14) 0.20920(8) 0.0335(6) Uani 1 1 d . . .
O1 O 0.1531(3) 0.97762(11) 0.27834(7) 0.0347(5) Uani 1 1 d . . .
O2 O 0.5072(3) 0.96118(13) 0.08305(8) 0.0402(5) Uani 1 1 d . . .
O3 O -0.0969(3) 0.98081(15) 0.11202(10) 0.0486(6) Uani 1 1 d D . .
O4 O 0.5421(5) 1.04738(19) 0.21835(14) 0.0911(11) Uani 1 1 d . . .
O5 O 0.5157(5) 0.9171(2) 0.22869(16) 0.1063(14) Uani 1 1 d . . .
O6 O 0.6772(5) 0.9607(2) 0.17807(11) 0.0858(11) Uani 1 1 d . . .
O7 O 0.7641(5) 0.9760(3) 0.25277(13) 0.1016(14) Uani 1 1 d . . .
O8 O 0.0357(5) 0.42286(17) 0.53903(10) 0.0734(9) Uani 1 1 d . . .
O9 O -0.0579(6) 0.3764(3) 0.46917(13) 0.1129(15) Uani 1 1 d . . .
O10 O 0.1990(5) 0.4324(2) 0.48191(14) 0.0986(13) Uani 1 1 d . . .
O11 O 0.1552(5) 0.31387(18) 0.51380(12) 0.0935(12) Uani 1 1 d . . .
C1 C 0.4163(4) 0.90261(19) 0.09762(11) 0.0375(7) Uani 1 1 d . . .
C2 C 0.4634(4) 0.82303(19) 0.09054(11) 0.0400(7) Uani 1 1 d . . .
C3 C 0.5518(5) 0.8046(2) 0.05565(13) 0.0509(9) Uani 1 1 d . . .
H3 H 0.5816 0.8429 0.0368 0.061 Uiso 1 1 calc R . .
C4 C 0.5942(6) 0.7286(2) 0.04960(15) 0.0633(11) Uani 1 1 d . . .
H4 H 0.6540 0.7159 0.0266 0.076 Uiso 1 1 calc R . .
C5 C 0.5500(6) 0.6718(2) 0.07674(14) 0.0607(11) Uani 1 1 d . . .
H5 H 0.5780 0.6208 0.0717 0.073 Uiso 1 1 calc R . .
C6 C 0.4630(5) 0.6896(2) 0.11203(13) 0.0507(9) Uani 1 1 d . . .
C7 C 0.4204(7) 0.6307(2) 0.14184(15) 0.0679(12) Uani 1 1 d . . .
C8 C 0.3829(9) 0.5837(3) 0.16570(19) 0.097(2) Uani 1 1 d . . .
H8 H 0.3527 0.5459 0.1849 0.117 Uiso 1 1 calc R . .
C9 C 0.4217(5) 0.7658(2) 0.11848(12) 0.0458(8) Uani 1 1 d . . .
H9 H 0.3648 0.7786 0.1421 0.055 Uiso 1 1 calc R . .
C10 C 0.4332(4) 1.02576(18) 0.09676(11) 0.0382(7) Uani 1 1 d . . .
C11 C 0.5046(4) 1.1008(2) 0.08914(12) 0.0404(7) Uani 1 1 d . . .
C12 C 0.4706(4) 1.1620(2) 0.11623(12) 0.0447(8) Uani 1 1 d . . .
H12 H 0.4067 1.1538 0.1390 0.054 Uiso 1 1 calc R . .
C13 C 0.5317(5) 1.2349(2) 0.10943(13) 0.0498(9) Uani 1 1 d . . .
C14 C 0.4966(5) 1.2974(2) 0.13802(15) 0.0593(10) Uani 1 1 d . . .
C15 C 0.4650(7) 1.3464(3) 0.16181(18) 0.0808(15) Uani 1 1 d . . .
H15 H 0.4398 1.3855 0.1808 0.097 Uiso 1 1 calc R . .
C16 C 0.6296(5) 1.2455(2) 0.07548(15) 0.0609(11) Uani 1 1 d . . .
H16 H 0.6704 1.2944 0.0704 0.073 Uiso 1 1 calc R . .
C17 C 0.6662(5) 1.1845(2) 0.04954(15) 0.0612(11) Uani 1 1 d . . .
H17 H 0.7342 1.1923 0.0277 0.073 Uiso 1 1 calc R . .
C18 C 0.6027(5) 1.1112(2) 0.05565(13) 0.0508(9) Uani 1 1 d . . .
H18 H 0.6256 1.0702 0.0377 0.061 Uiso 1 1 calc R . .
C19 C 0.1469(4) 1.03929(17) 0.25040(11) 0.0343(7) Uani 1 1 d . . .
C20 C 0.1743(4) 1.11704(17) 0.26831(10) 0.0334(7) Uani 1 1 d . . .
C21 C 0.2707(4) 1.16730(18) 0.24667(11) 0.0386(7) Uani 1 1 d . . .
H21 H 0.3176 1.1508 0.2220 0.046 Uiso 1 1 calc R . .
C22 C 0.2958(4) 1.24190(19) 0.26226(13) 0.0463(8) Uani 1 1 d . . .
H22 H 0.3606 1.2755 0.2481 0.056 Uiso 1 1 calc R . .
C23 C 0.2266(4) 1.26685(19) 0.29831(12) 0.0447(8) Uani 1 1 d . . .
H23 H 0.2432 1.3174 0.3082 0.054 Uiso 1 1 calc R . .
C24 C 0.1312(4) 1.21671(18) 0.32026(11) 0.0386(7) Uani 1 1 d . . .
C25 C 0.0616(5) 1.24269(19) 0.35884(12) 0.0449(8) Uani 1 1 d . . .
C26 C 0.0099(6) 1.2585(2) 0.39299(13) 0.0576(10) Uani 1 1 d . . .
H26 H 0.0066 1.2368 0.4209 0.069 Uiso 1 1 calc R . .
C27 C 0.1053(4) 1.14094(18) 0.30526(11) 0.0365(7) Uani 1 1 d . . .
H27 H 0.0426 1.1070 0.3199 0.044 Uiso 1 1 calc R . .
C28 C 0.1332(4) 0.91666(17) 0.25008(11) 0.0326(7) Uani 1 1 d . . .
C29 C 0.1468(4) 0.83800(17) 0.26751(10) 0.0325(7) Uani 1 1 d . . .
C30 C 0.0690(4) 0.81585(18) 0.30320(10) 0.0358(7) Uani 1 1 d . . .
H30 H 0.0074 0.8513 0.3171 0.043 Uiso 1 1 calc R . .
C31 C 0.0836(4) 0.73964(17) 0.31824(10) 0.0350(7) Uani 1 1 d . . .
C32 C 0.0011(4) 0.71704(18) 0.35546(11) 0.0410(8) Uani 1 1 d . . .
C33 C -0.0634(5) 0.7085(2) 0.38796(12) 0.0499(9) Uani 1 1 d . . .
H33 H -0.0862 0.7365 0.4126 0.060 Uiso 1 1 calc R . .
C34 C 0.1776(4) 0.68731(18) 0.29727(12) 0.0412(8) Uani 1 1 d . . .
H34 H 0.1881 0.6366 0.3074 0.049 Uiso 1 1 calc R . .
C35 C 0.2550(4) 0.71002(18) 0.26177(12) 0.0418(8) Uani 1 1 d . . .
H35 H 0.3170 0.6746 0.2479 0.050 Uiso 1 1 calc R . .
C36 C 0.2409(4) 0.78491(18) 0.24670(11) 0.0371(7) Uani 1 1 d . . .
H36 H 0.2936 0.8002 0.2228 0.044 Uiso 1 1 calc R . .
C37 C 0.0315(12) 0.9562(6) 0.4029(3) 0.175(4) Uiso 1 1 d D . .
H37 H -0.0486 0.9665 0.3788 0.210 Uiso 1 1 calc R . .
C38 C 0.1934(10) 0.9724(4) 0.4020(3) 0.131(3) Uiso 1 1 d D . .
H38 H 0.2204 0.9943 0.3759 0.158 Uiso 1 1 calc R . .
C39 C 0.3216(10) 0.9603(5) 0.4351(3) 0.132(3) Uiso 1 1 d D . .
H39 H 0.4309 0.9715 0.4317 0.159 Uiso 1 1 calc R . .
C40 C 0.2780(10) 0.9304(6) 0.4740(3) 0.157(3) Uiso 1 1 d D . .
H40 H 0.3583 0.9235 0.4985 0.188 Uiso 1 1 calc R . .
C41 C 0.1161(8) 0.9107(4) 0.4766(2) 0.107(2) Uiso 1 1 d D . .
C42 C -0.0103(10) 0.9217(5) 0.4437(3) 0.140(3) Uiso 1 1 d D . .
C43 C 0.0817(14) 0.8736(6) 0.5193(3) 0.181(4) Uiso 1 1 d D . .
H43A H -0.0292 0.8857 0.5244 0.272 Uiso 1 1 calc R . .
H43B H 0.1587 0.8928 0.5435 0.272 Uiso 1 1 calc R . .
H43C H 0.0936 0.8186 0.5171 0.272 Uiso 1 1 calc R . .
C44 C -0.1746(14) 0.8942(8) 0.4524(4) 0.227(6) Uiso 1 1 d D . .
H44A H -0.1831 0.8397 0.4470 0.340 Uiso 1 1 calc R . .
H44B H -0.2595 0.9206 0.4331 0.340 Uiso 1 1 calc R . .
H44C H -0.1877 0.9045 0.4828 0.340 Uiso 1 1 calc R . .
Cl1 Cl 0.62460(11) 0.97588(4) 0.21968(3) 0.0420(2) Uani 1 1 d . . .
Cl2 Cl 0.08319(14) 0.38712(6) 0.50117(3) 0.0565(3) Uani 1 1 d . . .
H3A H -0.184(3) 0.983(2) 0.1243(11) 0.058(13) Uiso 1 1 d D . .
H3B H -0.109(5) 0.976(3) 0.0839(4) 0.10(2) Uiso 1 1 d D . .

loop_
_atom_site_aniso_label
_atom_site_aniso_U_11
_atom_site_aniso_U_22
_atom_site_aniso_U_33
_atom_site_aniso_U_23
_atom_site_aniso_U_13
_atom_site_aniso_U_12
Ag1 0.05419(18) 0.03012(15) 0.05268(18) 0.00339(10) 0.01881(13) 0.00672(11)
Ag2 0.05353(18) 0.03069(14) 0.04394(16) -0.00213(10) 0.01174(12) -0.00704(11)
N1 0.0393(15) 0.0324(13) 0.0387(15) -0.0002(11) 0.0091(12) 0.0015(11)
N2 0.0388(15) 0.0340(14) 0.0377(14) 0.0011(11) 0.0089(12) 0.0009(11)
N3 0.0408(15) 0.0261(13) 0.0348(14) -0.0009(10) 0.0078(11) -0.0009(10)
N4 0.0399(15) 0.0254(12) 0.0362(14) 0.0005(11) 0.0083(11) -0.0012(11)
O1 0.0467(13) 0.0266(11) 0.0312(11) 0.0008(8) 0.0064(9) 0.0012(9)
O2 0.0422(13) 0.0360(12) 0.0447(13) 0.0001(10) 0.0149(10) 0.0026(10)
O3 0.0436(15) 0.0500(15) 0.0516(17) 0.0024(12) 0.0046(12) 0.0025(11)
O4 0.091(3) 0.0485(17) 0.132(3) -0.0160(19) 0.008(2) 0.0220(17)
O5 0.087(3) 0.075(2) 0.163(4) 0.036(2) 0.039(3) -0.020(2)
O6 0.093(3) 0.114(3) 0.0564(19) 0.0010(18) 0.0282(18) 0.026(2)
O7 0.061(2) 0.167(4) 0.072(2) -0.027(2) -0.0111(18) 0.026(2)
O8 0.108(3) 0.0659(19) 0.0471(16) -0.0093(14) 0.0142(16) 0.0201(18)
O9 0.114(3) 0.149(4) 0.069(2) -0.031(2) -0.012(2) -0.005(3)
O10 0.093(3) 0.080(2) 0.134(3) 0.046(2) 0.058(2) 0.020(2)
O11 0.146(3) 0.0547(18) 0.092(2) 0.0154(17) 0.063(2) 0.031(2)
C1 0.0385(18) 0.0377(17) 0.0364(17) 0.0003(13) 0.0061(14) 0.0009(14)
C2 0.0388(18) 0.0399(18) 0.0408(18) -0.0027(14) 0.0038(14) 0.0030(14)
C3 0.054(2) 0.047(2) 0.054(2) -0.0060(17) 0.0198(18) 0.0016(17)
C4 0.073(3) 0.053(2) 0.070(3) -0.016(2) 0.030(2) 0.004(2)
C5 0.074(3) 0.041(2) 0.066(3) -0.0134(19) 0.006(2) 0.0090(19)
C6 0.061(2) 0.0391(19) 0.050(2) -0.0025(16) -0.0011(18) 0.0025(17)
C7 0.097(4) 0.044(2) 0.060(3) 0.002(2) 0.003(2) 0.010(2)
C8 0.162(6) 0.052(3) 0.080(4) 0.019(3) 0.024(4) 0.005(3)
C9 0.052(2) 0.0449(19) 0.0413(19) -0.0018(15) 0.0082(16) 0.0081(16)
C10 0.0366(18) 0.0396(18) 0.0388(18) 0.0009(14) 0.0061(14) 0.0026(14)
C11 0.0356(18) 0.0403(18) 0.0455(19) 0.0076(15) 0.0061(14) 0.0005(14)
C12 0.0399(19) 0.0433(19) 0.051(2) 0.0051(16) 0.0055(16) -0.0021(15)
C13 0.044(2) 0.042(2) 0.061(2) 0.0075(17) -0.0029(17) -0.0014(16)
C14 0.062(3) 0.043(2) 0.070(3) 0.000(2) -0.004(2) -0.0052(19)
C15 0.100(4) 0.052(3) 0.086(4) -0.008(3) -0.004(3) 0.003(3)
C16 0.057(2) 0.048(2) 0.074(3) 0.023(2) -0.002(2) -0.0089(19)
C17 0.056(2) 0.062(3) 0.069(3) 0.021(2) 0.021(2) -0.005(2)
C18 0.050(2) 0.052(2) 0.051(2) 0.0093(17) 0.0111(18) 0.0025(17)
C19 0.0350(17) 0.0278(15) 0.0406(18) 0.0034(13) 0.0069(13) 0.0009(12)
C20 0.0355(17) 0.0260(15) 0.0373(17) -0.0020(13) 0.0002(13) 0.0032(12)
C21 0.0394(18) 0.0349(17) 0.0422(18) -0.0005(14) 0.0085(14) 0.0027(14)
C22 0.045(2) 0.0331(17) 0.063(2) 0.0030(16) 0.0168(17) -0.0047(15)
C23 0.051(2) 0.0259(16) 0.056(2) -0.0078(15) 0.0031(17) -0.0020(14)
C24 0.0416(18) 0.0308(16) 0.0418(18) -0.0044(13) -0.0002(14) 0.0072(13)
C25 0.060(2) 0.0320(17) 0.0414(19) -0.0030(14) 0.0032(16) 0.0112(15)
C26 0.088(3) 0.042(2) 0.044(2) 0.0087(17) 0.009(2) 0.019(2)
C27 0.0408(18) 0.0297(15) 0.0397(17) 0.0028(13) 0.0078(14) 0.0008(13)
C28 0.0330(16) 0.0281(15) 0.0378(17) -0.0024(12) 0.0084(13) -0.0019(12)
C29 0.0336(16) 0.0263(15) 0.0365(16) 0.0023(12) 0.0005(13) -0.0043(12)
C30 0.0374(17) 0.0322(16) 0.0382(17) -0.0020(13) 0.0067(13) -0.0013(13)
C31 0.0355(17) 0.0322(16) 0.0368(17) 0.0025(13) 0.0024(13) -0.0061(13)
C32 0.050(2) 0.0288(16) 0.0445(19) 0.0016(14) 0.0059(16) -0.0042(14)
C33 0.070(3) 0.0344(18) 0.047(2) -0.0050(15) 0.0150(19) -0.0091(17)
C34 0.0439(19) 0.0267(15) 0.052(2) 0.0042(14) 0.0043(15) -0.0011(13)
C35 0.045(2) 0.0322(16) 0.050(2) -0.0029(14) 0.0121(16) 0.0047(14)
C36 0.0391(18) 0.0356(16) 0.0377(17) 0.0010(13) 0.0094(14) -0.0009(13)
Cl1 0.0410(5) 0.0382(4) 0.0480(5) -0.0013(3) 0.0108(4) 0.0023(3)
Cl2 0.0758(7) 0.0528(5) 0.0443(5) 0.0012(4) 0.0210(5) 0.0078(5)

loop_
_atom_type_symbol
_atom_type_description
_atom_type_scat_dispersion_real
_atom_type_scat_dispersion_imag
_atom_type_scat_source
C C 0.0033 0.0016 'International Tables Vol C Tables 4.2.6.8 and 6.1.1.4'
H H 0.0000 0.0000 'International Tables Vol C Tables 4.2.6.8 and 6.1.1.4'
N N 0.0061 0.0033 'International Tables Vol C Tables 4.2.6.8 and 6.1.1.4'
O O 0.0106 0.0060 'International Tables Vol C Tables 4.2.6.8 and 6.1.1.4'
Cl Cl 0.1484 0.1585 'International Tables Vol C Tables 4.2.6.8 and 6.1.1.4'
Ag Ag -0.8971 1.1015 'International Tables Vol C Tables 4.2.6.8 and 6.1.1.4'

loop_
_geom_angle_atom_site_label_1
_geom_angle_atom_site_label_2
_geom_angle_atom_site_label_3
_geom_angle
_geom_angle_site_symmetry_1
_geom_angle_site_symmetry_3
_geom_angle_publ_flag
C33 Ag1 N3 141.54(11) 2 . ?
C33 Ag1 N1 117.64(11) 2 . ?
N3 Ag1 N1 92.25(9) . . ?
C33 Ag1 C32 28.71(12) 2 2 ?
N3 Ag1 C32 114.40(10) . 2 ?
N1 Ag1 C32 143.94(11) . 2 ?
C33 Ag1 O3 118.09(12) 2 . ?
N3 Ag1 O3 85.42(9) . . ?
N1 Ag1 O3 86.25(9) . . ?
C32 Ag1 O3 118.20(10) 2 . ?
N4 Ag2 C26 149.79(12) . 2_545 ?
N4 Ag2 N2 93.01(9) . . ?
C26 Ag2 N2 113.23(12) 2_545 . ?
N4 Ag2 C25 120.84(10) . 2_545 ?
C26 Ag2 C25 29.11(12) 2_545 2_545 ?
N2 Ag2 C25 138.92(11) . 2_545 ?
N4 Ag2 O3 86.34(9) . . ?
C26 Ag2 O3 109.15(13) 2_545 . ?
N2 Ag2 O3 86.25(9) . . ?
C25 Ag2 O3 116.11(11) 2_545 . ?
C10 N1 N2 106.8(3) . . ?
C10 N1 Ag1 132.0(2) . . ?
N2 N1 Ag1 120.75(19) . . ?
C1 N2 N1 106.9(3) . . ?
C1 N2 Ag2 132.5(2) . . ?
N1 N2 Ag2 120.27(19) . . ?
C19 N3 N4 105.7(2) . . ?
C19 N3 Ag1 134.1(2) . . ?
N4 N3 Ag1 120.07(18) . . ?
C28 N4 N3 106.9(2) . . ?
C28 N4 Ag2 131.8(2) . . ?
N3 N4 Ag2 121.36(18) . . ?
C28 O1 C19 103.1(2) . . ?
C10 O2 C1 103.3(2) . . ?
Ag1 O3 Ag2 96.38(9) . . ?
N2 C1 O2 111.4(3) . . ?
N2 C1 C2 129.1(3) . . ?
O2 C1 C2 119.4(3) . . ?
C9 C2 C3 119.8(3) . . ?
C9 C2 C1 120.0(3) . . ?
C3 C2 C1 120.2(3) . . ?
C4 C3 C2 118.9(4) . . ?
C5 C4 C3 121.2(4) . . ?
C4 C5 C6 120.5(4) . . ?
C9 C6 C5 118.5(4) . . ?
C9 C6 C7 120.3(4) . . ?
C5 C6 C7 121.2(4) . . ?
C8 C7 C6 178.7(6) . . ?
C2 C9 C6 121.1(3) . . ?
N1 C10 O2 111.6(3) . . ?
N1 C10 C11 129.5(3) . . ?
O2 C10 C11 118.9(3) . . ?
C18 C11 C12 120.9(3) . . ?
C18 C11 C10 120.9(3) . . ?
C12 C11 C10 118.1(3) . . ?
C13 C12 C11 120.2(3) . . ?
C12 C13 C16 118.8(4) . . ?
C12 C13 C14 119.5(4) . . ?
C16 C13 C14 121.7(4) . . ?
C15 C14 C13 177.9(5) . . ?
C17 C16 C13 120.7(4) . . ?
C16 C17 C18 120.8(4) . . ?
C11 C18 C17 118.5(4) . . ?
N3 C19 O1 112.1(3) . . ?
N3 C19 C20 127.7(3) . . ?
O1 C19 C20 120.1(3) . . ?
C27 C20 C21 120.7(3) . . ?
C27 C20 C19 121.4(3) . . ?
C21 C20 C19 118.0(3) . . ?
C22 C21 C20 119.3(3) . . ?
C23 C22 C21 120.8(3) . . ?
C22 C23 C24 120.1(3) . . ?
C23 C24 C27 120.0(3) . . ?
C23 C24 C25 120.0(3) . . ?
C27 C24 C25 120.0(3) . . ?
C26 C25 C24 174.0(4) . . ?
C26 C25 Ag2 67.9(2) . 2 ?
C24 C25 Ag2 118.1(2) . 2 ?
C25 C26 Ag2 83.0(2) . 2 ?
C20 C27 C24 119.1(3) . . ?
N4 C28 O1 112.2(3) . . ?
N4 C28 C29 127.6(3) . . ?
O1 C28 C29 120.0(3) . . ?
C30 C29 C36 120.5(3) . . ?
C30 C29 C28 121.5(3) . . ?
C36 C29 C28 118.0(3) . . ?
C29 C30 C31 119.4(3) . . ?
C34 C31 C30 119.6(3) . . ?
C34 C31 C32 121.5(3) . . ?
C30 C31 C32 118.9(3) . . ?
C33 C32 C31 171.1(3) . . ?
C33 C32 Ag1 70.1(2) . 2_545 ?
C31 C32 Ag1 118.8(2) . 2_545 ?
C32 C33 Ag1 81.2(2) . 2_545 ?
C35 C34 C31 120.6(3) . . ?
C36 C35 C34 120.2(3) . . ?
C35 C36 C29 119.7(3) . . ?
C38 C37 C42 116.3(8) . . ?
C37 C38 C39 127.2(8) . . ?
C38 C39 C40 115.4(7) . . ?
C41 C40 C39 120.2(8) . . ?
C42 C41 C40 124.3(7) . . ?
C42 C41 C43 119.1(7) . . ?
C40 C41 C43 116.6(7) . . ?
C41 C42 C37 116.5(7) . . ?
C41 C42 C44 116.1(9) . . ?
C37 C42 C44 127.3(9) . . ?
O5 Cl1 O4 109.5(3) . . ?
O5 Cl1 O6 108.4(3) . . ?
O4 Cl1 O6 109.8(2) . . ?
O5 Cl1 O7 109.4(3) . . ?
O4 Cl1 O7 110.8(2) . . ?
O6 Cl1 O7 109.0(2) . . ?
O8 Cl2 O10 111.5(2) . . ?
O8 Cl2 O9 109.4(2) . . ?
O10 Cl2 O9 108.4(3) . . ?
O8 Cl2 O11 108.70(19) . . ?
O10 Cl2 O11 109.4(2) . . ?
O9 Cl2 O11 109.5(3) . . ?

loop_
_geom_bond_atom_site_label_1
_geom_bond_atom_site_label_2
_geom_bond_distance
_geom_bond_site_symmetry_2
_geom_bond_publ_flag
Ag1 C33 2.324(3) 2 ?
Ag1 N3 2.328(3) . ?
Ag1 N1 2.335(3) . ?
Ag1 C32 2.443(3) 2 ?
Ag1 O3 2.519(3) . ?
Ag2 N4 2.277(3) . ?
Ag2 C26 2.288(4) 2_545 ?
Ag2 N2 2.327(3) . ?
Ag2 C25 2.451(3) 2_545 ?
Ag2 O3 2.523(3) . ?
N1 C10 1.289(4) . ?
N1 N2 1.391(4) . ?
N2 C1 1.289(4) . ?
N3 C19 1.297(4) . ?
N3 N4 1.405(3) . ?
N4 C28 1.283(4) . ?
O1 C28 1.356(4) . ?
O1 C19 1.361(4) . ?
O2 C10 1.362(4) . ?
O2 C1 1.365(4) . ?
O4 Cl1 1.407(3) . ?
O5 Cl1 1.402(3) . ?
O6 Cl1 1.411(3) . ?
O7 Cl1 1.412(4) . ?
O8 Cl2 1.404(3) . ?
O9 Cl2 1.414(4) . ?
O10 Cl2 1.413(3) . ?
O11 Cl2 1.429(3) . ?
C1 C2 1.455(5) . ?
C2 C9 1.377(5) . ?
C2 C3 1.395(5) . ?
C3 C4 1.379(5) . ?
C4 C5 1.362(6) . ?
C5 C6 1.395(6) . ?
C6 C9 1.383(5) . ?
C6 C7 1.437(6) . ?
C7 C8 1.158(7) . ?
C10 C11 1.456(5) . ?
C11 C18 1.386(5) . ?
C11 C12 1.392(5) . ?
C12 C13 1.384(5) . ?
C13 C16 1.397(6) . ?
C13 C14 1.439(6) . ?
C14 C15 1.166(6) . ?
C16 C17 1.374(6) . ?
C17 C18 1.394(6) . ?
C19 C20 1.458(4) . ?
C20 C27 1.383(4) . ?
C20 C21 1.395(4) . ?
C21 C22 1.382(5) . ?
C22 C23 1.366(5) . ?
C23 C24 1.393(5) . ?
C24 C27 1.396(4) . ?
C24 C25 1.440(5) . ?
C25 C26 1.202(5) . ?
C25 Ag2 2.451(3) 2 ?
C26 Ag2 2.288(4) 2 ?
C28 C29 1.461(4) . ?
C29 C30 1.381(4) . ?
C29 C36 1.401(4) . ?
C30 C31 1.397(4) . ?
C31 C34 1.394(5) . ?
C31 C32 1.444(4) . ?
C32 C33 1.188(5) . ?
C32 Ag1 2.443(3) 2_545 ?
C33 Ag1 2.324(3) 2_545 ?
C34 C35 1.377(5) . ?
C35 C36 1.375(4) . ?
C37 C38 1.352(8) . ?
C37 C42 1.455(11) . ?
C38 C39 1.366(7) . ?
C39 C40 1.377(7) . ?
C40 C41 1.375(7) . ?
C41 C42 1.350(7) . ?
C41 C43 1.505(8) . ?
C42 C44 1.477(8) . ?

loop_
_geom_hbond_atom_site_label_D
_geom_hbond_atom_site_label_H
_geom_hbond_atom_site_label_A
_geom_hbond_distance_DH
_geom_hbond_distance_HA
_geom_hbond_distance_DA
_geom_hbond_angle_DHA
_geom_hbond_site_symmetry_A
O3 H3B O8 0.850(10) 2.60(4) 3.082(4) 117(4) 4_575
O3 H3B O10 0.850(10) 2.17(2) 2.980(5) 160(4) 2
O3 H3A O6 0.847(10) 2.14(2) 2.918(4) 152(4) 1_455

loop_
_geom_torsion_atom_site_label_1
_geom_torsion_atom_site_label_2
_geom_torsion_atom_site_label_3
_geom_torsion_atom_site_label_4
_geom_torsion
_geom_torsion_site_symmetry_1
_geom_torsion_site_symmetry_2
_geom_torsion_site_symmetry_3
_geom_torsion_site_symmetry_4
_geom_torsion_publ_flag
C33 Ag1 N1 C10 18.0(4) 2 . . . ?
N3 Ag1 N1 C10 -136.9(3) . . . . ?
C32 Ag1 N1 C10 2.2(4) 2 . . . ?
O3 Ag1 N1 C10 137.9(3) . . . . ?
C33 Ag1 N1 N2 -152.9(2) 2 . . . ?
N3 Ag1 N1 N2 52.2(2) . . . . ?
C32 Ag1 N1 N2 -168.6(2) 2 . . . ?
O3 Ag1 N1 N2 -33.0(2) . . . . ?
C10 N1 N2 C1 0.2(4) . . . . ?
Ag1 N1 N2 C1 173.1(2) . . . . ?
C10 N1 N2 Ag2 -174.5(2) . . . . ?
Ag1 N1 N2 Ag2 -1.5(3) . . . . ?
N4 Ag2 N2 C1 136.0(3) . . . . ?
C26 Ag2 N2 C1 -28.7(3) 2_545 . . . ?
C25 Ag2 N2 C1 -11.3(4) 2_545 . . . ?
O3 Ag2 N2 C1 -137.9(3) . . . . ?
N4 Ag2 N2 N1 -51.0(2) . . . . ?
C26 Ag2 N2 N1 144.3(2) 2_545 . . . ?
C25 Ag2 N2 N1 161.7(2) 2_545 . . . ?
O3 Ag2 N2 N1 35.1(2) . . . . ?
C33 Ag1 N3 C19 -17.9(4) 2 . . . ?
N1 Ag1 N3 C19 124.9(3) . . . . ?
C32 Ag1 N3 C19 -30.1(3) 2 . . . ?
O3 Ag1 N3 C19 -149.1(3) . . . . ?
C33 Ag1 N3 N4 166.6(2) 2 . . . ?
N1 Ag1 N3 N4 -50.7(2) . . . . ?
C32 Ag1 N3 N4 154.3(2) 2 . . . ?
O3 Ag1 N3 N4 35.4(2) . . . . ?
C19 N3 N4 C28 0.4(3) . . . . ?
Ag1 N3 N4 C28 177.1(2) . . . . ?
C19 N3 N4 Ag2 -178.2(2) . . . . ?
Ag1 N3 N4 Ag2 -1.5(3) . . . . ?
C26 Ag2 N4 C28 25.7(4) 2_545 . . . ?
N2 Ag2 N4 C28 -125.4(3) . . . . ?
C25 Ag2 N4 C28 30.2(3) 2_545 . . . ?
O3 Ag2 N4 C28 148.6(3) . . . . ?
C26 Ag2 N4 N3 -156.0(3) 2_545 . . . ?
N2 Ag2 N4 N3 52.9(2) . . . . ?
C25 Ag2 N4 N3 -151.5(2) 2_545 . . . ?
O3 Ag2 N4 N3 -33.1(2) . . . . ?
C33 Ag1 O3 Ag2 165.53(11) 2 . . . ?
N3 Ag1 O3 Ag2 -46.51(10) . . . . ?
N1 Ag1 O3 Ag2 46.05(10) . . . . ?
C32 Ag1 O3 Ag2 -161.81(10) 2 . . . ?
N4 Ag2 O3 Ag1 46.58(10) . . . . ?
C26 Ag2 O3 Ag1 -159.98(12) 2_545 . . . ?
N2 Ag2 O3 Ag1 -46.68(10) . . . . ?
C25 Ag2 O3 Ag1 169.31(10) 2_545 . . . ?
N1 N2 C1 O2 -0.8(4) . . . . ?
Ag2 N2 C1 O2 172.9(2) . . . . ?
N1 N2 C1 C2 177.6(3) . . . . ?
Ag2 N2 C1 C2 -8.7(6) . . . . ?
C10 O2 C1 N2 1.1(4) . . . . ?
C10 O2 C1 C2 -177.5(3) . . . . ?
N2 C1 C2 C9 -24.1(6) . . . . ?
O2 C1 C2 C9 154.2(3) . . . . ?
N2 C1 C2 C3 156.4(4) . . . . ?
O2 C1 C2 C3 -25.4(5) . . . . ?
C9 C2 C3 C4 0.7(6) . . . . ?
C1 C2 C3 C4 -179.7(4) . . . . ?
C2 C3 C4 C5 0.6(7) . . . . ?
C3 C4 C5 C6 -1.3(7) . . . . ?
C4 C5 C6 C9 0.6(6) . . . . ?
C4 C5 C6 C7 -177.9(4) . . . . ?
C9 C6 C7 C8 55(23) . . . . ?
C5 C6 C7 C8 -127(22) . . . . ?
C3 C2 C9 C6 -1.4(6) . . . . ?
C1 C2 C9 C6 179.1(4) . . . . ?
C5 C6 C9 C2 0.7(6) . . . . ?
C7 C6 C9 C2 179.2(4) . . . . ?
N2 N1 C10 O2 0.5(4) . . . . ?
Ag1 N1 C10 O2 -171.3(2) . . . . ?
N2 N1 C10 C11 -176.5(3) . . . . ?
Ag1 N1 C10 C11 11.7(6) . . . . ?
C1 O2 C10 N1 -1.0(4) . . . . ?
C1 O2 C10 C11 176.4(3) . . . . ?
N1 C10 C11 C18 -159.5(4) . . . . ?
O2 C10 C11 C18 23.7(5) . . . . ?
N1 C10 C11 C12 20.1(6) . . . . ?
O2 C10 C11 C12 -156.7(3) . . . . ?
C18 C11 C12 C13 1.5(5) . . . . ?
C10 C11 C12 C13 -178.1(3) . . . . ?
C11 C12 C13 C16 -1.0(6) . . . . ?
C11 C12 C13 C14 -179.5(4) . . . . ?
C12 C13 C14 C15 -5(15) . . . . ?
C16 C13 C14 C15 176(100) . . . . ?
C12 C13 C16 C17 -0.7(6) . . . . ?
C14 C13 C16 C17 177.8(4) . . . . ?
C13 C16 C17 C18 1.9(7) . . . . ?
C12 C11 C18 C17 -0.3(6) . . . . ?
C10 C11 C18 C17 179.3(4) . . . . ?
C16 C17 C18 C11 -1.4(6) . . . . ?
N4 N3 C19 O1 -1.3(3) . . . . ?
Ag1 N3 C19 O1 -177.4(2) . . . . ?
N4 N3 C19 C20 176.3(3) . . . . ?
Ag1 N3 C19 C20 0.3(5) . . . . ?
C28 O1 C19 N3 1.7(3) . . . . ?
C28 O1 C19 C20 -176.1(3) . . . . ?
N3 C19 C20 C27 140.2(4) . . . . ?
O1 C19 C20 C27 -42.3(4) . . . . ?
N3 C19 C20 C21 -39.0(5) . . . . ?
O1 C19 C20 C21 138.5(3) . . . . ?
C27 C20 C21 C22 -0.6(5) . . . . ?
C19 C20 C21 C22 178.6(3) . . . . ?
C20 C21 C22 C23 -0.4(5) . . . . ?
C21 C22 C23 C24 0.9(6) . . . . ?
C22 C23 C24 C27 -0.4(5) . . . . ?
C22 C23 C24 C25 178.6(3) . . . . ?
C23 C24 C25 C26 -128(4) . . . . ?
C27 C24 C25 C26 51(4) . . . . ?
C23 C24 C25 Ag2 46.1(4) . . . 2 ?
C27 C24 C25 Ag2 -135.0(3) . . . 2 ?
C24 C25 C26 Ag2 174(4) . . . 2 ?
C21 C20 C27 C24 1.1(5) . . . . ?
C19 C20 C27 C24 -178.1(3) . . . . ?
C23 C24 C27 C20 -0.6(5) . . . . ?
C25 C24 C27 C20 -179.6(3) . . . . ?
N3 N4 C28 O1 0.7(3) . . . . ?
Ag2 N4 C28 O1 179.11(19) . . . . ?
N3 N4 C28 C29 -175.2(3) . . . . ?
Ag2 N4 C28 C29 3.3(5) . . . . ?
C19 O1 C28 N4 -1.4(3) . . . . ?
C19 O1 C28 C29 174.8(3) . . . . ?
N4 C28 C29 C30 -138.5(3) . . . . ?
O1 C28 C29 C30 46.0(4) . . . . ?
N4 C28 C29 C36 41.1(5) . . . . ?
O1 C28 C29 C36 -134.4(3) . . . . ?
C36 C29 C30 C31 -0.5(5) . . . . ?
C28 C29 C30 C31 179.0(3) . . . . ?
C29 C30 C31 C34 0.6(5) . . . . ?
C29 C30 C31 C32 -179.7(3) . . . . ?
C34 C31 C32 C33 149(2) . . . . ?
C30 C31 C32 C33 -31(3) . . . . ?
C34 C31 C32 Ag1 -32.7(4) . . . 2_545 ?
C30 C31 C32 Ag1 147.6(2) . . . 2_545 ?
C31 C32 C33 Ag1 178(2) . . . 2_545 ?
C30 C31 C34 C35 -0.4(5) . . . . ?
C32 C31 C34 C35 179.9(3) . . . . ?
C31 C34 C35 C36 0.3(5) . . . . ?
C34 C35 C36 C29 -0.3(5) . . . . ?
C30 C29 C36 C35 0.4(5) . . . . ?
C28 C29 C36 C35 -179.2(3) . . . . ?
C42 C37 C38 C39 -0.2(15) . . . . ?
C37 C38 C39 C40 -2.2(14) . . . . ?
C38 C39 C40 C41 3.7(13) . . . . ?
C39 C40 C41 C42 -3.1(15) . . . . ?
C39 C40 C41 C43 176.1(9) . . . . ?
C40 C41 C42 C37 0.5(14) . . . . ?
C43 C41 C42 C37 -178.6(8) . . . . ?
C40 C41 C42 C44 178.0(10) . . . . ?
C43 C41 C42 C44 -1.2(14) . . . . ?
C38 C37 C42 C41 1.1(14) . . . . ?
C38 C37 C42 C44 -176.0(10) . . . . ?
